data_7036551
loop_
_publ_author_name
'Hasheminasab, A.'
'Rhoda, H. M.'
'Crandall, L. A.'
'Ayers, J. T.'
'Nemykin, V. N.'
'Herrick, R. S.'
'Ziegler, C. J.'

_publ_section_title
;
 Hydrazine-mediated strongly coupled Re(CO)3 dimers.
;
_journal_issue 39
_journal_name_full 'Dalton transactions (Cambridge, England : 2003)'
_journal_page_first 17268
_journal_page_last 17277
_journal_paper_doi 10.1039/c5dt02821c
_journal_volume 44
_journal_year 2015
_chemical_formula_sum 'C18 H10 Br2 N4 O6 Re2'
_chemical_formula_weight 910.52
_chemical_name_systematic
; 
 ? 
;
_space_group_IT_number 2
_symmetry_cell_setting triclinic
_symmetry_space_group_name_Hall '-P 1'
_symmetry_space_group_name_H-M 'P -1'
_atom_sites_solution_hydrogens geom
_atom_sites_solution_primary direct
_atom_sites_solution_secondary difmap
_audit_creation_method SHELXL-97
_audit_update_record
;
2015-07-24 deposited with the CCDC.
2015-09-03 downloaded from the CCDC.
;
_cell_angle_alpha 75.213(4)
_cell_angle_beta 67.040(3)
_cell_angle_gamma 65.574(4)
_cell_formula_units_Z 2
_cell_length_a 11.4508(7)
_cell_length_b 11.8036(7)
_cell_length_c 11.8641(7)
_cell_measurement_reflns_used 7060
_cell_measurement_temperature 100(2)
_cell_measurement_theta_max 64.53
_cell_measurement_theta_min 4.07
_cell_volume 1335.90(15)
_computing_cell_refinement 'Bruker SAINT'
_computing_data_collection 'Bruker APEX2'
_computing_data_reduction 'Bruker SAINT'
_computing_molecular_graphics 'Bruker SHELXTL'
_computing_publication_material 'Bruker SHELXTL'
_computing_structure_refinement 'SHELXL-97 (Sheldrick, 2008)'
_computing_structure_solution 'SHELXS-97 (Sheldrick, 2008)'
_diffrn_ambient_temperature 100(2)
_diffrn_measured_fraction_theta_full 0.949
_diffrn_measured_fraction_theta_max 0.949
_diffrn_measurement_device_type 'Bruker APEX-II CCD'
_diffrn_measurement_method '\f and \w scans'
_diffrn_radiation_monochromator graphite
_diffrn_radiation_source 'fine-focus sealed tube'
_diffrn_radiation_type CuK\a
_diffrn_radiation_wavelength 1.54178
_diffrn_reflns_av_R_equivalents 0.0000
_diffrn_reflns_av_sigmaI/netI 0.0491
_diffrn_reflns_limit_h_max 13
_diffrn_reflns_limit_h_min -11
_diffrn_reflns_limit_k_max 13
_diffrn_reflns_limit_k_min -12
_diffrn_reflns_limit_l_max 13
_diffrn_reflns_limit_l_min 0
_diffrn_reflns_number 4003
_diffrn_reflns_theta_full 61.97
_diffrn_reflns_theta_max 61.97
_diffrn_reflns_theta_min 4.07
_exptl_absorpt_coefficient_mu 21.280
_exptl_absorpt_correction_T_max 0.4614
_exptl_absorpt_correction_T_min 0.1897
_exptl_absorpt_correction_type multi-scan
_exptl_absorpt_process_details SADABS
_exptl_crystal_colour red
_exptl_crystal_density_diffrn 2.264
_exptl_crystal_density_meas ?
_exptl_crystal_density_method 'not measured'
_exptl_crystal_description Needle
_exptl_crystal_F_000 828
_exptl_crystal_size_max 0.12
_exptl_crystal_size_mid 0.07
_exptl_crystal_size_min 0.04
_refine_diff_density_max 2.588
_refine_diff_density_min -1.290
_refine_diff_density_rms 0.231
_refine_ls_extinction_method none
_refine_ls_goodness_of_fit_ref 1.042
_refine_ls_hydrogen_treatment constr
_refine_ls_matrix_type full
_refine_ls_number_parameters 289
_refine_ls_number_reflns 4003
_refine_ls_number_restraints 0
_refine_ls_restrained_S_all 1.042
_refine_ls_R_factor_all 0.0537
_refine_ls_R_factor_gt 0.0468
_refine_ls_shift/su_max 0.001
_refine_ls_shift/su_mean 0.000
_refine_ls_structure_factor_coef Fsqd
_refine_ls_weighting_details 'calc w=1/[\s^2^(Fo^2^)+(0.0885P)^2^+2.4572P] where P=(Fo^2^+2Fc^2^)/3'
_refine_ls_weighting_scheme calc
_refine_ls_wR_factor_gt 0.1253
_refine_ls_wR_factor_ref 0.1303
_reflns_number_gt 3365
_reflns_number_total 4003
_reflns_threshold_expression >2sigma(I)
_cod_data_source_file c5dt02821c2.cif
_cod_data_source_block 5
_cod_depositor_comments
;
The following automatic conversions were performed:

'_symmetry_cell_setting' value 'Triclinic' changed to 'triclinic'
according to
/usr/data/users/saulius/crontab/automatic-downloads/rss-feeds/RSC/lib/dictionaries/cif_core.dic
dictionary named 'cif_core.dic' version 2.4.2 from 2011-04-26.

'_exptl_absorpt_correction_type' value 'Multi-scan' changed to
'multi-scan' according to
/usr/data/users/saulius/crontab/automatic-downloads/rss-feeds/RSC/lib/dictionaries/cif_core.dic
dictionary named 'cif_core.dic' version 2.4.2 from 2011-04-26.

'_exptl_crystal_density_meas' value 'not measured' was changed to '?'
- the value is perceived as not measured.

Automatic conversion script
Id: cif_fix_values 3271 2015-04-21 07:52:19Z andrius 

 Adding full bibliography for 7036549--7036553.cif.
;
_cod_original_cell_volume 1335.91(14)
_cod_original_sg_symbol_H-M P-1
_cod_database_code 7036551

loop_
_symmetry_equiv_pos_as_xyz
'x, y, z'
'-x, -y, -z'

loop_
_atom_site_label
_atom_site_type_symbol
_atom_site_fract_x
_atom_site_fract_y
_atom_site_fract_z
_atom_site_U_iso_or_equiv
_atom_site_adp_type
_atom_site_occupancy
_atom_site_symmetry_multiplicity
_atom_site_calc_flag
_atom_site_refinement_flags
Br1 Br -0.08937(12) 0.07826(12) 0.86422(11) 0.0532(3) Uani 1 1 d .
Br2 Br 0.35877(13) 0.36356(11) 0.82333(11) 0.0517(3) Uani 1 1 d .
C1 C -0.2786(10) 0.4054(10) 0.7357(10) 0.042(2) Uani 1 1 d .
H1 H -0.2993 0.3680 0.6873 0.051 Uiso 1 1 calc R
C2 C -0.3811(13) 0.5051(12) 0.8016(12) 0.060(3) Uani 1 1 d .
H2 H -0.4698 0.5355 0.7963 0.072 Uiso 1 1 calc R
C3 C -0.3529(12) 0.5582(12) 0.8735(12) 0.056(3) Uani 1 1 d .
H3 H -0.4216 0.6240 0.9200 0.067 Uiso 1 1 calc R
C4 C -0.2209(11) 0.5131(11) 0.8763(11) 0.049(3) Uani 1 1 d .
H4 H -0.1978 0.5497 0.9234 0.059 Uiso 1 1 calc R
C5 C -0.1259(10) 0.4176(10) 0.8123(9) 0.040(2) Uani 1 1 d .
C6 C 0.0142(10) 0.3599(10) 0.8159(9) 0.040(2) Uani 1 1 d .
H6 H 0.0479 0.3933 0.8564 0.047 Uiso 1 1 calc R
C7 C 0.2486(10) 0.1024(9) 0.8367(9) 0.035(2) Uani 1 1 d .
H7 H 0.1798 0.0714 0.8929 0.041 Uiso 1 1 calc R
C8 C 0.3890(10) 0.0408(9) 0.8306(9) 0.037(2) Uani 1 1 d .
C9 C 0.4339(11) -0.0626(9) 0.9091(10) 0.043(2) Uani 1 1 d .
H9 H 0.3716 -0.0977 0.9712 0.052 Uiso 1 1 calc R
C10 C 0.5691(13) -0.1144(10) 0.8971(11) 0.051(3) Uani 1 1 d .
H10 H 0.6011 -0.1864 0.9502 0.061 Uiso 1 1 calc R
C11 C 0.6573(11) -0.0625(11) 0.8089(12) 0.051(3) Uani 1 1 d .
H11 H 0.7506 -0.0942 0.8016 0.061 Uiso 1 1 calc R
C12 C 0.6059(12) 0.0382(11) 0.7302(12) 0.051(3) Uani 1 1 d .
H12 H 0.6687 0.0702 0.6647 0.062 Uiso 1 1 calc R
C13 C 0.1682(10) 0.0548(10) 0.6073(10) 0.039(2) Uani 1 1 d .
C14 C -0.0758(10) 0.1484(11) 0.5788(10) 0.044(2) Uani 1 1 d .
C15 C 0.0796(10) 0.2960(10) 0.5043(9) 0.039(2) Uani 1 1 d .
C16 C 0.2710(10) 0.4185(11) 0.5726(10) 0.041(2) Uani 1 1 d .
C17 C 0.4129(10) 0.1886(10) 0.4962(10) 0.041(2) Uani 1 1 d .
C18 C 0.5389(11) 0.3183(11) 0.5397(12) 0.049(3) Uani 1 1 d .
N1 N -0.1525(8) 0.3630(8) 0.7405(7) 0.0388(19) Uani 1 1 d .
N2 N 0.0877(8) 0.2608(8) 0.7602(7) 0.0330(17) Uani 1 1 d .
N3 N 0.2231(7) 0.2022(8) 0.7609(7) 0.0320(17) Uani 1 1 d .
N4 N 0.4763(8) 0.0937(8) 0.7387(8) 0.0364(18) Uani 1 1 d .
O1 O 0.2647(7) -0.0337(8) 0.5839(8) 0.054(2) Uani 1 1 d .
O2 O -0.1300(8) 0.1216(9) 0.5346(8) 0.063(2) Uani 1 1 d .
O3 O 0.1224(8) 0.3477(8) 0.4149(7) 0.0528(19) Uani 1 1 d .
O4 O 0.1948(9) 0.5096(8) 0.5396(8) 0.0544(19) Uani 1 1 d .
O5 O 0.4328(7) 0.1484(7) 0.4125(7) 0.0472(18) Uani 1 1 d .
O6 O 0.6257(9) 0.3502(9) 0.4835(11) 0.081(3) Uani 1 1 d .
Re1 Re 0.01170(4) 0.19917(4) 0.65643(4) 0.03312(18) Uani 1 1 d .
Re2 Re 0.38375(4) 0.26629(4) 0.63657(4) 0.03234(18) Uani 1 1 d .

loop_
_atom_site_aniso_label
_atom_site_aniso_U_11
_atom_site_aniso_U_22
_atom_site_aniso_U_33
_atom_site_aniso_U_23
_atom_site_aniso_U_13
_atom_site_aniso_U_12
Br1 0.0495(6) 0.0564(7) 0.0506(7) 0.0076(6) -0.0122(5) -0.0271(6)
Br2 0.0701(8) 0.0425(6) 0.0530(7) -0.0076(5) -0.0323(6) -0.0169(6)
C1 0.044(6) 0.045(6) 0.038(6) 0.005(5) -0.012(4) -0.022(5)
C2 0.048(7) 0.055(8) 0.068(8) -0.006(6) -0.019(6) -0.010(6)
C3 0.048(6) 0.051(7) 0.063(8) -0.018(6) -0.009(5) -0.013(6)
C4 0.045(6) 0.045(6) 0.052(7) -0.009(5) -0.004(5) -0.020(5)
C5 0.043(5) 0.041(6) 0.036(5) -0.008(5) -0.005(4) -0.019(5)
C6 0.038(5) 0.049(6) 0.033(5) -0.010(5) -0.004(4) -0.019(5)
C7 0.040(5) 0.038(6) 0.025(5) 0.001(4) -0.009(4) -0.018(4)
C8 0.038(5) 0.032(5) 0.037(5) -0.002(4) -0.016(4) -0.006(4)
C9 0.057(6) 0.034(6) 0.050(6) 0.000(5) -0.027(5) -0.020(5)
C10 0.068(8) 0.034(6) 0.064(7) 0.000(5) -0.041(6) -0.014(6)
C11 0.041(6) 0.044(7) 0.065(8) -0.002(6) -0.030(6) -0.001(5)
C12 0.052(7) 0.048(7) 0.064(7) -0.014(6) -0.017(6) -0.025(6)
C13 0.038(6) 0.046(6) 0.043(6) -0.002(5) -0.020(4) -0.020(5)
C14 0.025(5) 0.054(7) 0.051(6) -0.009(5) -0.012(4) -0.011(5)
C15 0.033(5) 0.054(6) 0.028(5) 0.001(5) -0.013(4) -0.016(5)
C16 0.029(5) 0.050(7) 0.044(6) 0.002(5) -0.010(4) -0.019(5)
C17 0.035(5) 0.052(6) 0.039(6) -0.008(5) -0.011(4) -0.017(5)
C18 0.040(6) 0.043(6) 0.068(8) 0.000(6) -0.027(6) -0.011(5)
N1 0.031(4) 0.039(5) 0.035(4) 0.010(4) -0.009(3) -0.011(4)
N2 0.033(4) 0.045(5) 0.025(4) 0.000(4) -0.011(3) -0.018(4)
N3 0.030(4) 0.044(5) 0.029(4) -0.002(4) -0.012(3) -0.020(4)
N4 0.040(5) 0.034(4) 0.040(5) 0.000(4) -0.023(4) -0.010(4)
O1 0.035(4) 0.054(5) 0.075(6) -0.022(4) -0.021(4) -0.006(4)
O2 0.046(4) 0.083(6) 0.079(6) -0.030(5) -0.021(4) -0.028(4)
O3 0.048(4) 0.072(6) 0.042(5) 0.011(4) -0.018(4) -0.031(4)
O4 0.055(5) 0.048(5) 0.060(5) 0.009(4) -0.027(4) -0.020(4)
O5 0.043(4) 0.062(5) 0.037(4) -0.017(4) -0.004(3) -0.020(4)
O6 0.041(5) 0.069(6) 0.124(9) 0.022(6) -0.022(5) -0.036(5)
Re1 0.0272(3) 0.0385(3) 0.0335(3) -0.0061(2) -0.00864(18) -0.0113(2)
Re2 0.0309(3) 0.0351(3) 0.0337(3) -0.0003(2) -0.01291(19) -0.0140(2)

loop_
_atom_type_symbol
_atom_type_description
_atom_type_scat_dispersion_real
_atom_type_scat_dispersion_imag
_atom_type_scat_source
C C 0.0181 0.0091 'International Tables Vol C Tables 4.2.6.8 and 6.1.1.4'
H H 0.0000 0.0000 'International Tables Vol C Tables 4.2.6.8 and 6.1.1.4'
N N 0.0311 0.0180 'International Tables Vol C Tables 4.2.6.8 and 6.1.1.4'
Br Br -0.6763 1.2805 'International Tables Vol C Tables 4.2.6.8 and 6.1.1.4'
Re Re -5.2083 5.8923 'International Tables Vol C Tables 4.2.6.8 and 6.1.1.4'
O O 0.0492 0.0322 'International Tables Vol C Tables 4.2.6.8 and 6.1.1.4'

loop_
_geom_angle_atom_site_label_1
_geom_angle_atom_site_label_2
_geom_angle_atom_site_label_3
_geom_angle
N1 C1 C2 120.7(10)
N1 C1 H1 119.7
C2 C1 H1 119.7
C3 C2 C1 120.1(11)
C3 C2 H2 120.0
C1 C2 H2 120.0
C2 C3 C4 118.2(11)
C2 C3 H3 120.9
C4 C3 H3 120.9
C5 C4 C3 120.0(11)
C5 C4 H4 120.0
C3 C4 H4 120.0
C4 C5 N1 122.6(10)
C4 C5 C6 123.3(10)
N1 C5 C6 114.1(8)
N2 C6 C5 115.2(9)
N2 C6 H6 122.4
C5 C6 H6 122.4
N3 C7 C8 115.4(9)
N3 C7 H7 122.3
C8 C7 H7 122.3
N4 C8 C9 121.9(9)
N4 C8 C7 114.6(9)
C9 C8 C7 123.5(10)
C10 C9 C8 119.6(11)
C10 C9 H9 120.2
C8 C9 H9 120.2
C11 C10 C9 119.8(11)
C11 C10 H10 120.1
C9 C10 H10 120.1
C10 C11 C12 117.5(11)
C10 C11 H11 121.3
C12 C11 H11 121.3
N4 C12 C11 125.3(11)
N4 C12 H12 117.3
C11 C12 H12 117.3
O1 C13 Re1 175.9(9)
O2 C14 Re1 178.1(10)
O3 C15 Re1 177.4(10)
O4 C16 Re2 175.4(9)
O5 C17 Re2 176.4(9)
O6 C18 Re2 178.6(11)
C1 N1 C5 118.4(9)
C1 N1 Re1 124.6(7)
C5 N1 Re1 116.6(6)
C6 N2 N3 117.2(8)
C6 N2 Re1 120.6(7)
N3 N2 Re1 121.9(6)
C7 N3 N2 116.7(8)
C7 N3 Re2 120.2(6)
N2 N3 Re2 123.0(6)
C12 N4 C8 115.8(9)
C12 N4 Re2 127.7(8)
C8 N4 Re2 116.2(6)
C13 Re1 C14 88.5(4)
C13 Re1 C15 90.4(4)
C14 Re1 C15 90.5(4)
C13 Re1 N2 96.4(3)
C14 Re1 N2 173.4(4)
C15 Re1 N2 93.9(4)
C13 Re1 N1 168.9(4)
C14 Re1 N1 101.6(4)
C15 Re1 N1 94.0(4)
N2 Re1 N1 73.2(3)
C13 Re1 Br1 92.2(3)
C14 Re1 Br1 89.6(3)
C15 Re1 Br1 177.3(3)
N2 Re1 Br1 85.7(2)
N1 Re1 Br1 83.4(2)
C16 Re2 C18 88.7(4)
C16 Re2 C17 88.8(5)
C18 Re2 C17 89.1(5)
C16 Re2 N3 96.2(4)
C18 Re2 N3 173.1(4)
C17 Re2 N3 95.7(3)
C16 Re2 N4 168.9(4)
C18 Re2 N4 101.4(4)
C17 Re2 N4 95.8(4)
N3 Re2 N4 73.3(3)
C16 Re2 Br2 93.6(3)
C18 Re2 Br2 88.9(4)
C17 Re2 Br2 176.9(3)
N3 Re2 Br2 85.99(19)
N4 Re2 Br2 82.2(2)

loop_
_geom_bond_atom_site_label_1
_geom_bond_atom_site_label_2
_geom_bond_distance
Br1 Re1 2.6072(12)
Br2 Re2 2.6157(11)
C1 N1 1.338(13)
C1 C2 1.409(16)
C1 H1 0.9500
C2 C3 1.371(18)
C2 H2 0.9500
C3 C4 1.391(17)
C3 H3 0.9500
C4 C5 1.345(15)
C4 H4 0.9500
C5 N1 1.371(13)
C5 C6 1.475(15)
C6 N2 1.288(13)
C6 H6 0.9500
C7 N3 1.289(13)
C7 C8 1.444(14)
C7 H7 0.9500
C8 N4 1.377(13)
C8 C9 1.378(15)
C9 C10 1.371(16)
C9 H9 0.9500
C10 C11 1.360(17)
C10 H10 0.9500
C11 C12 1.384(17)
C11 H11 0.9500
C12 N4 1.325(14)
C12 H12 0.9500
C13 O1 1.159(13)
C13 Re1 1.903(11)
C14 O2 1.123(13)
C14 Re1 1.926(11)
C15 O3 1.117(12)
C15 Re1 1.938(11)
C16 O4 1.161(13)
C16 Re2 1.902(12)
C17 O5 1.112(12)
C17 Re2 1.954(10)
C18 O6 1.114(13)
C18 Re2 1.950(12)
N1 Re1 2.187(8)
N2 N3 1.415(11)
N2 Re1 2.149(7)
N3 Re2 2.144(7)
N4 Re2 2.168(8)

loop_
_platon_squeeze_void_nr
_platon_squeeze_void_average_x
_platon_squeeze_void_average_y
_platon_squeeze_void_average_z
_platon_squeeze_void_volume
_platon_squeeze_void_count_electrons
_platon_squeeze_void_content
1 -0.130 0.277 0.163 128 44 ' '
2 0.130 0.723 0.837 128 44 ' '
